data_1554461
loop_
_publ_author_name
'Wu, Minming'
'Zhou, Jiadong'
'Luo, Yinqi'
'Zheng, Nan'
'Wang, Cong'
'Liu, Linlin'
'Xie, Zengqi'
'Ma, Yuguang'

_publ_section_title
;
 Construction of J-type aggregates as multi-functional interlayers for
 nonfullerene polymer solar cells
;
_journal_issue 22
_journal_name_full 'Organic Chemistry Frontiers'
_journal_page_first 3324
_journal_paper_doi 10.1039/C8QO00934A
_journal_volume 5
_journal_year 2018
_chemical_formula_moiety 'C84 H80 N2 O4 S4'
_chemical_formula_sum 'C84 H80 N2 O4 S4'
_chemical_formula_weight 1309.74
_space_group_crystal_system monoclinic
_space_group_IT_number 14
_space_group_name_Hall '-P 2ybc'
_space_group_name_H-M_alt 'P 1 21/c 1'
_atom_sites_solution_hydrogens geom
_atom_sites_solution_primary dual
_audit_creation_date 2018-08-27
_audit_creation_method
;
Olex2 1.2
(compiled 2017.03.02 svn.r3394 for OlexSys, GUI svn.r5324)
;
_audit_update_record
;
2018-08-27 deposited with the CCDC.
2018-10-09 downloaded from the CCDC.
;
_cell_angle_alpha 90
_cell_angle_beta 102.064(4)
_cell_angle_gamma 90
_cell_formula_units_Z 4
_cell_length_a 13.5245(6)
_cell_length_b 24.687(3)
_cell_length_c 20.6534(9)
_cell_measurement_reflns_used 3336
_cell_measurement_temperature 100.00(13)
_cell_measurement_theta_max 70.6920
_cell_measurement_theta_min 2.8620
_cell_volume 6743.4(9)
_computing_cell_refinement 'CrysAlisPro 1.171.39.20a (Rigaku OD, 2015)'
_computing_data_collection 'CrysAlisPro 1.171.39.20a (Rigaku OD, 2015)'
_computing_data_reduction 'CrysAlisPro 1.171.39.20a (Rigaku OD, 2015)'
_computing_molecular_graphics 'Olex2 (Dolomanov et al., 2009)'
_computing_publication_material 'Olex2 (Dolomanov et al., 2009)'
_computing_structure_refinement 'ShelXL (Sheldrick, 2015)'
_computing_structure_solution 'ShelXT (Sheldrick, 2015)'
_diffrn_ambient_environment N~2~
_diffrn_ambient_temperature 100.00(13)
_diffrn_detector 'CCD plate'
_diffrn_measured_fraction_theta_full 0.981
_diffrn_measured_fraction_theta_max 0.946
_diffrn_measurement_details
;
List of Runs (angles in degrees, time in seconds):

  # Type    Start    End  Width  t~exp~   \w     \q     \k     \f   Frames
#--------------------------------------------------------------------------
  1  \w    -76.00   4.00   0.50    5.00    --    0.00 -72.00 150.00  160
  2  \w    -30.00  13.00   0.50    5.00    --    0.00 -38.00-180.00   86
  3  \w     37.00  94.00   0.50   20.00    --    5.00  38.00-120.00  114
  4  \w   -140.00 -87.00   0.50   20.00    --  -98.80 -72.00 120.00  106
  5  \w   -110.00  -9.00   0.50   20.00    --  -98.80  57.00-150.00  202
  6  \w   -168.00-141.00   0.50   20.00    --  -98.80 -19.00 -60.00   54
  7  \w   -187.00 -85.00   0.50   20.00    --  -98.80 -72.00  30.00  204
  8  \w   -112.00 -10.00   0.50   20.00    --  -98.80  72.00 -30.00  204
  9  \w   -112.00 -51.00   0.50   20.00    --  -98.80  72.00-120.00  122
 10  \w   -103.00 -73.00   0.50   20.00    --  -98.80  72.00-180.00   60
 11  \w   -186.00 -86.00   0.50   20.00    --  -98.80 -19.00 -90.00  200
 12  \w   -100.00 -67.00   0.50   20.00    --  -98.80  72.00 -90.00   66
 13  \w    -95.00 -44.00   0.50   20.00    --  -98.80  72.00 -60.00  102
 14  \w   -100.00 -73.00   0.50   20.00    --  -98.80  72.00-150.00   54
 15  \w   -188.00-127.00   0.50   20.00    --  -98.80 -57.00-180.00  122
;
_diffrn_measurement_device 'four-circle diffractometer'
_diffrn_measurement_device_type 'XtaLAB AFC12 (RCD3): Kappa single'
_diffrn_measurement_method '\w scans'
_diffrn_orient_matrix_type 'CrysAlisPro convention (1999,Acta A55,543-557)'
_diffrn_orient_matrix_UB_11 0.0027906000
_diffrn_orient_matrix_UB_12 0.0602263000
_diffrn_orient_matrix_UB_13 0.0197979000
_diffrn_orient_matrix_UB_21 0.0093438000
_diffrn_orient_matrix_UB_22 0.0161209000
_diffrn_orient_matrix_UB_23 -0.0705512000
_diffrn_orient_matrix_UB_31 -0.1160600000
_diffrn_orient_matrix_UB_32 0.0027364000
_diffrn_orient_matrix_UB_33 -0.0211808000
_diffrn_radiation_monochromator graphite
_diffrn_radiation_probe x-ray
_diffrn_radiation_type CuK\a
_diffrn_radiation_wavelength 1.54184
_diffrn_reflns_av_R_equivalents 0.1030
_diffrn_reflns_av_unetI/netI 0.1270
_diffrn_reflns_Laue_measured_fraction_full 0.981
_diffrn_reflns_Laue_measured_fraction_max 0.946
_diffrn_reflns_limit_h_max 10
_diffrn_reflns_limit_h_min -16
_diffrn_reflns_limit_k_max 29
_diffrn_reflns_limit_k_min -30
_diffrn_reflns_limit_l_max 25
_diffrn_reflns_limit_l_min -25
_diffrn_reflns_number 36523
_diffrn_reflns_point_group_measured_fraction_full 0.981
_diffrn_reflns_point_group_measured_fraction_max 0.946
_diffrn_reflns_theta_full 67.684
_diffrn_reflns_theta_max 74.038
_diffrn_reflns_theta_min 2.827
_diffrn_source 'fine-focus sealed X-ray tube'
_diffrn_source_type 'Enhance (Cu) X-ray Source'
_exptl_absorpt_coefficient_mu 1.723
_exptl_absorpt_correction_T_max 1.00000
_exptl_absorpt_correction_T_min 0.77030
_exptl_absorpt_correction_type multi-scan
_exptl_absorpt_process_details
;
CrysAlisPro 1.171.39.20a (Rigaku Oxford Diffraction, 2015)
Empirical absorption correction using spherical harmonics,
 implemented in SCALE3 ABSPACK scaling algorithm.
;
_exptl_crystal_colour yellow
_exptl_crystal_colour_primary yellow
_exptl_crystal_density_diffrn 1.290
_exptl_crystal_description plate
_exptl_crystal_F_000 2776
_exptl_crystal_size_max 0.2
_exptl_crystal_size_mid 0.1
_exptl_crystal_size_min 0.06
_refine_diff_density_max 1.485
_refine_diff_density_min -0.914
_refine_diff_density_rms 0.122
_refine_ls_extinction_method none
_refine_ls_goodness_of_fit_ref 1.061
_refine_ls_hydrogen_treatment constr
_refine_ls_matrix_type full
_refine_ls_number_parameters 836
_refine_ls_number_reflns 12960
_refine_ls_number_restraints 0
_refine_ls_restrained_S_all 1.061
_refine_ls_R_factor_all 0.2100
_refine_ls_R_factor_gt 0.1447
_refine_ls_shift/su_max 0.000
_refine_ls_shift/su_mean 0.000
_refine_ls_structure_factor_coef Fsqd
_refine_ls_weighting_details 'w=1/[\s^2^(Fo^2^)+(0.1215P)^2^+101.8057P] where P=(Fo^2^+2Fc^2^)/3'
_refine_ls_weighting_scheme calc
_refine_ls_wR_factor_gt 0.3854
_refine_ls_wR_factor_ref 0.4192
_reflns_Friedel_coverage 0.000
_reflns_number_gt 7049
_reflns_number_total 12960
_reflns_threshold_expression 'I > 2\s(I)'
_cod_data_source_file c8qo00934a2.cif
_cod_data_source_block IDTT_BI_H
_cod_database_code 1554461
_shelx_shelxl_version_number 2016/6
_shelx_space_group_comment
;
The symmetry employed for this shelxl refinement is uniquely defined
by the following loop, which should always be used as a source of
symmetry information in preference to the above space-group names.
They are only intended as comments.
;
_reflns_odcompleteness_completeness 97.93
_reflns_odcompleteness_iscentric 1
_reflns_odcompleteness_theta 66.97
_olex2_refinement_description
;
1. Fixed Uiso
 At 1.2 times of:
  All C(H) groups, All C(H,H) groups, All N(H) groups
 At 1.5 times of:
  All C(H,H,H) groups
2.a Secondary CH2 refined with riding coordinates:
 C01Y(H01C,H01D), C01Z(H01E,H01F), C020(H02A,H02B), C021(H02C,H02D), C022(H02E,
 H02F), C023(H02G,H02H), C024(H02I,H02J), C025(H02K,H02L), C026(H02M,H02N),
 C029(H02R,H02S), C02A(H02T,H02U), C02B(H02V,H02W), C02C(H02X,H02Y), C02D(H02Z,
 H), C02E(H02,HA), C02F(H0AA,HB), C02H(H2AA,HE), C02K(H5AA,HJ), C02L(H6AA,HK),
 C02M(H7AA,HL)
2.b Aromatic/amide H refined with riding coordinates:
 N009(H009), N00A(H00A), C00L(H00L), C00O(H00O), C00Y(H00Y), C010(H010),
 C011(H011), C013(H013), C014(H014), C015(H015), C018(H018), C019(H019),
 C01A(H01A), C01B(H01B), C01G(H01G), C01H(H01H), C01I(H01I), C01J(H01J),
 C01L(H01L), C01N(H01N), C01O(H01O), C01Q(H01Q), C01R(H01R), C01S(H01S),
 C01U(H01U), C01W(H01W), C01X(H01X), C028(H028)
2.c Idealised Me refined as rotating group:
 C027(H02O,H02P,H02Q), C02G(H1AA,HC,HD), C02I(H3AA,HF,HG), C02J(H4AA,HH,HI)
;
_olex2_submission_special_instructions 'No special instructions were received'
_oxdiff_exptl_absorpt_empirical_details
;
Empirical correction (ABSPACK) includes:
- Absorption correction using spherical harmonics
- Frame scaling
;
_oxdiff_exptl_absorpt_empirical_full_max 1.341
_oxdiff_exptl_absorpt_empirical_full_min 0.644

loop_
_space_group_symop_operation_xyz
'x, y, z'
'-x, y+1/2, -z+1/2'
'-x, -y, -z'
'x, -y-1/2, z-1/2'

loop_
_atom_site_label
_atom_site_type_symbol
_atom_site_fract_x
_atom_site_fract_y
_atom_site_fract_z
_atom_site_U_iso_or_equiv
_atom_site_adp_type
_atom_site_occupancy
_atom_site_site_symmetry_order
_atom_site_calc_flag
_atom_site_refinement_flags_posn
S01 S 0.26906(16) 0.32538(12) 0.33158(11) 0.0351(6) Uani 1 1 d .
S02 S 0.92046(16) 0.33703(12) 0.66302(11) 0.0357(6) Uani 1 1 d .
S03 S 1.19590(16) 0.31824(12) 0.60450(11) 0.0358(6) Uani 1 1 d .
S04 S 0.54549(16) 0.34249(12) 0.27357(11) 0.0363(6) Uani 1 1 d .
O005 O 1.6153(5) 0.2730(3) 0.6669(3) 0.045(2) Uani 1 1 d .
O006 O 1.6729(5) 0.2966(3) 0.8918(3) 0.0435(19) Uani 1 1 d .
O007 O -0.2110(5) 0.2990(3) 0.0479(3) 0.0428(19) Uani 1 1 d .
O008 O -0.1466(5) 0.2740(4) 0.2721(3) 0.046(2) Uani 1 1 d .
N009 N -0.2043(6) 0.2848(4) 0.1592(4) 0.039(2) Uani 1 1 d .
H009 H -0.267233 0.277853 0.157088 0.046 Uiso 1 1 calc R
N00A N 1.6689(6) 0.2828(4) 0.7798(4) 0.038(2) Uani 1 1 d .
H00A H 1.732248 0.276861 0.782285 0.045 Uiso 1 1 calc R
C00B C 0.9973(6) 0.3777(4) 0.4444(4) 0.031(2) Uani 1 1 d .
C00C C 0.6624(7) 0.3416(4) 0.4096(4) 0.0251(19) Uiso 1 1 d .
C00D C 1.5011(7) 0.2956(5) 0.7401(4) 0.034(2) Uani 1 1 d .
C00E C 0.5161(6) 0.3353(4) 0.4607(5) 0.034(2) Uani 1 1 d .
C00F C 0.4857(7) 0.3366(4) 0.3861(5) 0.030(2) Uani 1 1 d .
C00G C 0.4717(6) 0.3824(4) 0.4958(5) 0.033(2) Uani 1 1 d .
C00H C -0.0531(6) 0.3064(4) 0.1308(5) 0.032(2) Uani 1 1 d .
C00I C 0.4161(7) 0.3359(4) 0.2715(5) 0.033(2) Uani 1 1 d .
C00J C 1.3243(7) 0.3129(4) 0.7297(4) 0.0255(19) Uiso 1 1 d .
C00K C 0.5708(7) 0.3413(4) 0.3604(4) 0.028(2) Uani 1 1 d .
C00L C 0.9080(6) 0.2340(5) 0.4324(5) 0.035(2) Uani 1 1 d .
H00L H 0.842701 0.239469 0.438763 0.042 Uiso 1 1 calc R
C00M C 0.1400(7) 0.3177(4) 0.2060(5) 0.033(2) Uani 1 1 d .
C00N C 0.8335(7) 0.3373(4) 0.4650(5) 0.032(2) Uani 1 1 d .
C00O C 0.4777(7) 0.3797(5) 0.5633(5) 0.038(3) Uani 1 1 d .
H00O H 0.509650 0.350355 0.587203 0.045 Uiso 1 1 calc R
C00P C -0.1640(7) 0.2972(5) 0.1046(5) 0.036(2) Uani 1 1 d .
C00Q C 0.8948(7) 0.3351(4) 0.5776(5) 0.030(2) Uani 1 1 d .
C00R C 1.5165(7) 0.3023(4) 0.8077(5) 0.033(2) Uani 1 1 d .
C00S C 1.2217(7) 0.3179(4) 0.6924(4) 0.029(2) Uani 1 1 d .
C00T C 0.2449(6) 0.3251(4) 0.2465(5) 0.031(2) Uani 1 1 d .
C00U C 0.4151(8) 0.1812(5) 0.5286(4) 0.037(2) Uani 1 1 d .
C00V C 0.9502(6) 0.3298(4) 0.4746(4) 0.032(2) Uani 1 1 d .
C00W C 0.4822(7) 0.2812(5) 0.4866(4) 0.034(2) Uani 1 1 d .
C00X C 0.9782(6) 0.2753(4) 0.4484(4) 0.032(2) Uani 1 1 d .
C00Y C 1.3425(7) 0.3169(4) 0.8005(5) 0.033(2) Uiso 1 1 d .
H00Y H 1.288350 0.323372 0.820757 0.039 Uiso 1 1 calc R
C00Z C 0.8041(7) 0.3386(4) 0.5263(5) 0.033(2) Uani 1 1 d .
C010 C 0.7022(7) 0.3411(5) 0.5294(5) 0.034(2) Uani 1 1 d .
H010 H 0.682913 0.343208 0.569994 0.041 Uiso 1 1 calc R
C011 C 1.1350(7) 0.3240(5) 0.7149(5) 0.036(2) Uani 1 1 d .
H011 H 1.133041 0.325081 0.759639 0.043 Uiso 1 1 calc R
C012 C -0.1326(7) 0.2849(5) 0.2170(4) 0.039(3) Uani 1 1 d .
C013 C 0.0610(7) 0.3061(5) 0.2374(4) 0.035(2) Uani 1 1 d .
H013 H 0.072310 0.301977 0.283108 0.042 Uiso 1 1 calc R
C014 C 0.9970(7) 0.3781(5) 0.3759(5) 0.038(2) Uani 1 1 d .
H014 H 0.969213 0.349100 0.349592 0.046 Uiso 1 1 calc R
C015 C 0.7649(7) 0.3399(4) 0.4057(5) 0.035(2) Uani 1 1 d .
H015 H 0.785168 0.340467 0.365328 0.042 Uiso 1 1 calc R
C016 C 0.3874(7) 0.4649(5) 0.5619(5) 0.041(3) Uani 1 1 d .
C017 C 1.6274(7) 0.2942(5) 0.8358(5) 0.038(3) Uani 1 1 d .
C018 C 1.4379(7) 0.3114(5) 0.8392(5) 0.039(3) Uani 1 1 d .
H018 H 1.448905 0.313709 0.885129 0.047 Uiso 1 1 calc R
C019 C 0.3316(7) 0.3313(5) 0.2208(5) 0.036(2) Uani 1 1 d .
H019 H 0.332517 0.332189 0.175904 0.044 Uiso 1 1 calc R
C01A C 0.5154(7) 0.1888(5) 0.5232(5) 0.039(3) Uani 1 1 d .
H01A H 0.561156 0.160386 0.533153 0.047 Uiso 1 1 calc R
C01B C 1.4066(7) 0.3009(5) 0.6994(5) 0.036(2) Uani 1 1 d .
H01B H 1.397266 0.296787 0.653809 0.043 Uiso 1 1 calc R
C01C C -0.0345(7) 0.3008(4) 0.1986(5) 0.034(2) Uani 1 1 d .
C01D C 0.9788(7) 0.3300(4) 0.5502(5) 0.033(2) Uani 1 1 d .
C01E C 0.3967(7) 0.3338(4) 0.3352(5) 0.031(2) Uani 1 1 d .
C01F C 0.6309(6) 0.3403(4) 0.4714(5) 0.030(2) Uani 1 1 d .
C01G C 1.0384(7) 0.4214(5) 0.4807(5) 0.038(2) Uani 1 1 d .
H01G H 1.039433 0.422411 0.525845 0.045 Uiso 1 1 calc R
C01H C 0.0238(7) 0.3167(5) 0.0981(5) 0.038(3) Uani 1 1 d .
H01H H 0.012233 0.319426 0.052267 0.046 Uiso 1 1 calc R
C01I C 0.4365(7) 0.4205(5) 0.5960(5) 0.041(3) Uani 1 1 d .
H01I H 0.441754 0.418022 0.641518 0.050 Uiso 1 1 calc R
C01J C 0.4259(7) 0.4276(4) 0.4612(5) 0.036(2) Uani 1 1 d .
H01J H 0.422699 0.430904 0.415990 0.043 Uiso 1 1 calc R
C01K C 1.5977(7) 0.2823(5) 0.7205(5) 0.037(2) Uani 1 1 d .
C01L C 0.3804(7) 0.2742(5) 0.4910(4) 0.035(2) Uani 1 1 d .
H01L H 0.334696 0.302578 0.480588 0.042 Uiso 1 1 calc R
C01M C 1.0670(6) 0.3257(4) 0.6008(4) 0.032(2) Uani 1 1 d .
C01N C 1.0371(8) 0.4207(5) 0.3481(5) 0.041(3) Uani 1 1 d .
H01N H 1.035918 0.420045 0.302877 0.049 Uiso 1 1 calc R
C01O C 1.0788(8) 0.4648(5) 0.4511(5) 0.040(2) Uani 1 1 d .
H01O H 1.105747 0.494172 0.477050 0.048 Uiso 1 1 calc R
C01P C 1.0473(7) 0.3284(5) 0.6634(5) 0.038(2) Uani 1 1 d .
C01Q C 0.3489(7) 0.2249(5) 0.5108(5) 0.038(3) Uani 1 1 d .
H01Q H 0.281188 0.220491 0.512309 0.045 Uiso 1 1 calc R
C01R C 0.1201(7) 0.3228(5) 0.1377(5) 0.039(3) Uani 1 1 d .
H01R H 0.173511 0.330691 0.117317 0.046 Uiso 1 1 calc R
C01S C 1.0744(7) 0.2663(5) 0.4369(5) 0.038(3) Uani 1 1 d .
H01S H 1.123276 0.293282 0.446998 0.046 Uiso 1 1 calc R
C01T C 1.0799(7) 0.4651(5) 0.3855(5) 0.039(2) Uani 1 1 d .
C01U C 1.0985(7) 0.2173(5) 0.4103(5) 0.043(3) Uani 1 1 d .
H01U H 1.163603 0.212372 0.403293 0.052 Uiso 1 1 calc R
C01V C 1.0287(8) 0.1757(5) 0.3940(5) 0.044(3) Uani 1 1 d .
C01W C 0.3848(7) 0.4679(5) 0.4956(5) 0.043(3) Uani 1 1 d .
H01W H 0.354437 0.497801 0.472259 0.052 Uiso 1 1 calc R
C01X C 0.5474(7) 0.2381(5) 0.5030(4) 0.037(3) Uani 1 1 d .
H01X H 0.614838 0.242318 0.500566 0.045 Uiso 1 1 calc R
C01Y C 0.3774(8) 0.1258(5) 0.5436(5) 0.042(3) Uani 1 1 d .
H01C H 0.428437 0.108442 0.577196 0.050 Uiso 1 1 calc R
H01D H 0.316975 0.130001 0.561405 0.050 Uiso 1 1 calc R
C01Z C 0.3370(7) 0.5061(5) 0.5986(5) 0.040(3) Uani 1 1 d .
H01E H 0.309307 0.534983 0.568333 0.048 Uiso 1 1 calc R
H01F H 0.387446 0.521830 0.633880 0.048 Uiso 1 1 calc R
C020 C 0.3539(8) 0.0898(5) 0.4838(5) 0.046(3) Uani 1 1 d .
H02A H 0.415067 0.085586 0.466780 0.056 Uiso 1 1 calc R
H02B H 0.304750 0.108211 0.449982 0.056 Uiso 1 1 calc R
C021 C 1.4059(8) 0.5652(6) 0.2355(6) 0.053(3) Uani 1 1 d .
H02C H 1.418956 0.596893 0.263760 0.064 Uiso 1 1 calc R
H02D H 1.357455 0.575324 0.195779 0.064 Uiso 1 1 calc R
C022 C 1.2685(8) 0.5389(5) 0.2964(5) 0.047(3) Uani 1 1 d .
H02E H 1.288580 0.566717 0.329739 0.056 Uiso 1 1 calc R
H02F H 1.220452 0.555027 0.259986 0.056 Uiso 1 1 calc R
C023 C 1.1258(9) 0.5109(5) 0.3544(6) 0.049(3) Uani 1 1 d .
H02G H 1.146961 0.538812 0.387382 0.059 Uiso 1 1 calc R
H02H H 1.074647 0.526357 0.319292 0.059 Uiso 1 1 calc R
C024 C 1.2170(8) 0.4940(5) 0.3256(5) 0.047(3) Uani 1 1 d .
H02I H 1.266359 0.476841 0.360355 0.057 Uiso 1 1 calc R
H02J H 1.194749 0.467043 0.291447 0.057 Uiso 1 1 calc R
C025 C 1.3604(8) 0.5210(6) 0.2714(6) 0.054(3) Uani 1 1 d .
H02K H 1.341877 0.490602 0.241592 0.065 Uiso 1 1 calc R
H02L H 1.411367 0.508480 0.308674 0.065 Uiso 1 1 calc R
C026 C 0.3137(9) 0.0344(5) 0.4937(5) 0.052(3) Uani 1 1 d .
H02M H 0.302945 0.015114 0.451840 0.062 Uiso 1 1 calc R
H02N H 0.248390 0.038346 0.505586 0.062 Uiso 1 1 calc R
C027 C 1.5044(8) 0.5474(6) 0.2165(6) 0.057(3) Uani 1 1 d .
H02O H 1.527339 0.575360 0.190893 0.085 Uiso 1 1 calc GR
H02P H 1.492860 0.514726 0.190785 0.085 Uiso 1 1 calc GR
H02Q H 1.554886 0.540870 0.255906 0.085 Uiso 1 1 calc GR
C028 C 0.9317(8) 0.1853(5) 0.4074(5) 0.044(3) Uani 1 1 d .
H028 H 0.883166 0.158062 0.399038 0.053 Uiso 1 1 calc R
C029 C 0.2520(8) 0.4816(5) 0.6282(5) 0.047(3) Uani 1 1 d .
H02R H 0.200390 0.467470 0.592333 0.057 Uiso 1 1 calc R
H02S H 0.279360 0.451275 0.656114 0.057 Uiso 1 1 calc R
C02A C 0.3640(9) -0.0606(5) 0.5401(5) 0.051(3) Uani 1 1 d .
H02T H 0.412599 -0.078163 0.574994 0.061 Uiso 1 1 calc R
H02U H 0.376941 -0.072842 0.498073 0.061 Uiso 1 1 calc R
C02B C 0.2025(8) 0.5203(6) 0.6685(5) 0.053(3) Uani 1 1 d .
H02V H 0.185626 0.553471 0.643501 0.064 Uiso 1 1 calc R
H02W H 0.139912 0.504332 0.675220 0.064 Uiso 1 1 calc R
C02C C 0.3803(8) 0.0005(6) 0.5455(6) 0.053(3) Uani 1 1 d .
H02X H 0.370403 0.012051 0.588586 0.063 Uiso 1 1 calc R
H02Y H 0.450139 0.007926 0.543857 0.063 Uiso 1 1 calc R
C02D C 0.2671(9) 0.5342(6) 0.7349(6) 0.055(3) Uani 1 1 d .
H02Z H 0.331091 0.548225 0.727985 0.066 Uiso 1 1 calc R
H H 0.281400 0.501012 0.760327 0.066 Uiso 1 1 calc R
C02E C 1.0489(10) 0.1231(6) 0.3630(7) 0.062(4) Uani 1 1 d .
H02 H 1.008599 0.122761 0.318303 0.074 Uiso 1 1 calc R
HA H 1.119266 0.123374 0.359327 0.074 Uiso 1 1 calc R
C02F C 0.2230(10) 0.5749(6) 0.7760(6) 0.060(4) Uani 1 1 d .
H0AA H 0.214708 0.609455 0.753258 0.072 Uiso 1 1 calc R
HB H 0.156808 0.562604 0.780879 0.072 Uiso 1 1 calc R
C02G C 0.2572(9) -0.0784(6) 0.5453(7) 0.063(4) Uani 1 1 d .
H1AA H 0.208643 -0.062400 0.509889 0.095 Uiso 1 1 calc GR
HC H 0.243834 -0.066717 0.587003 0.095 Uiso 1 1 calc GR
HD H 0.252344 -0.117123 0.542324 0.095 Uiso 1 1 calc GR
C02H C 1.0313(10) 0.0728(6) 0.3933(7) 0.068(4) Uani 1 1 d .
H2AA H 0.963579 0.073590 0.402136 0.081 Uiso 1 1 calc R
HE H 1.078315 0.070122 0.435659 0.081 Uiso 1 1 calc R
C02I C 0.8475(11) -0.0385(6) 0.3602(7) 0.068(4) Uani 1 1 d .
H3AA H 0.860059 -0.062802 0.326567 0.102 Uiso 1 1 calc GR
HF H 0.832662 -0.003047 0.341582 0.102 Uiso 1 1 calc GR
HG H 0.790908 -0.051373 0.377218 0.102 Uiso 1 1 calc GR
C02J C 0.2903(12) 0.5820(6) 0.8436(6) 0.072(4) Uani 1 1 d .
H4AA H 0.352420 0.598930 0.839149 0.108 Uiso 1 1 calc GR
HH H 0.304558 0.547220 0.864248 0.108 Uiso 1 1 calc GR
HI H 0.256700 0.604344 0.870346 0.108 Uiso 1 1 calc GR
C02K C 0.9396(10) -0.0358(7) 0.4156(6) 0.072(4) Uani 1 1 d .
H5AA H 0.932266 -0.005666 0.444383 0.087 Uiso 1 1 calc R
HJ H 0.943827 -0.068741 0.441511 0.087 Uiso 1 1 calc R
C02L C 1.0416(11) 0.0221(7) 0.3534(9) 0.082(5) Uani 1 1 d .
H6AA H 0.988456 0.021842 0.313749 0.099 Uiso 1 1 calc R
HK H 1.105949 0.023050 0.339732 0.099 Uiso 1 1 calc R
C02M C 1.0354(11) -0.0289(7) 0.3914(8) 0.077(5) Uani 1 1 d .
H7AA H 1.043081 -0.059504 0.363464 0.092 Uiso 1 1 calc R
HL H 1.091662 -0.029607 0.429247 0.092 Uiso 1 1 calc R

loop_
_atom_site_aniso_label
_atom_site_aniso_U_11
_atom_site_aniso_U_22
_atom_site_aniso_U_33
_atom_site_aniso_U_23
_atom_site_aniso_U_13
_atom_site_aniso_U_12
S01 0.0129(11) 0.0656(19) 0.0251(11) -0.0016(11) 0.0001(8) -0.0015(10)
S02 0.0136(11) 0.0686(19) 0.0233(11) 0.0001(11) 0.0002(8) 0.0029(10)
S03 0.0115(10) 0.074(2) 0.0205(11) 0.0009(11) -0.0007(8) 0.0006(10)
S04 0.0138(11) 0.070(2) 0.0238(11) -0.0013(11) 0.0008(8) -0.0011(10)
O005 0.021(3) 0.085(6) 0.032(4) 0.001(4) 0.013(3) 0.007(3)
O006 0.016(3) 0.085(6) 0.028(4) 0.001(3) 0.000(3) 0.004(3)
O007 0.018(3) 0.073(6) 0.033(4) -0.001(3) -0.005(3) -0.001(3)
O008 0.023(4) 0.085(6) 0.027(4) -0.007(4) -0.003(3) -0.005(4)
N009 0.008(4) 0.069(7) 0.039(5) -0.005(4) 0.005(3) -0.005(4)
N00A 0.019(4) 0.073(7) 0.021(4) 0.008(4) 0.003(3) 0.009(4)
C00B 0.011(4) 0.055(7) 0.026(5) 0.001(4) 0.003(3) -0.001(4)
C00D 0.014(4) 0.065(8) 0.022(4) 0.000(4) 0.002(3) 0.000(4)
C00E 0.005(4) 0.058(7) 0.034(5) 0.000(5) -0.004(3) 0.001(4)
C00F 0.020(5) 0.036(6) 0.033(5) 0.001(4) -0.002(4) 0.003(4)
C00G 0.010(4) 0.057(7) 0.030(5) -0.005(4) 0.000(3) -0.002(4)
C00H 0.012(4) 0.047(7) 0.034(5) -0.001(4) -0.001(4) 0.002(4)
C00I 0.014(4) 0.045(6) 0.034(5) 0.000(4) -0.008(4) -0.006(4)
C00K 0.023(5) 0.036(6) 0.027(5) 0.001(4) 0.013(4) 0.002(4)
C00L 0.010(4) 0.062(8) 0.034(5) -0.001(5) 0.007(4) -0.002(4)
C00M 0.021(5) 0.046(7) 0.031(5) -0.002(4) 0.001(4) 0.002(4)
C00N 0.016(5) 0.050(7) 0.029(5) 0.001(4) 0.002(4) -0.001(4)
C00O 0.021(5) 0.066(8) 0.024(5) 0.000(5) 0.003(4) 0.004(5)
C00P 0.023(5) 0.054(7) 0.035(5) -0.005(5) 0.012(4) 0.002(4)
C00Q 0.019(5) 0.031(6) 0.038(5) 0.002(4) 0.001(4) 0.001(4)
C00R 0.015(5) 0.053(7) 0.029(5) -0.001(4) -0.003(4) 0.004(4)
C00S 0.020(5) 0.045(6) 0.025(4) 0.003(4) 0.008(4) 0.003(4)
C00T 0.014(4) 0.044(6) 0.033(5) -0.003(4) 0.001(4) 0.001(4)
C00U 0.035(6) 0.052(7) 0.020(4) -0.001(4) -0.003(4) 0.000(5)
C00V 0.011(4) 0.060(7) 0.026(5) -0.004(4) 0.003(3) -0.002(4)
C00W 0.017(5) 0.061(7) 0.022(5) -0.001(4) 0.002(3) -0.003(4)
C00X 0.015(4) 0.058(7) 0.017(4) -0.001(4) -0.008(3) -0.002(4)
C00Z 0.018(5) 0.045(7) 0.033(5) -0.002(4) -0.002(4) 0.000(4)
C010 0.019(5) 0.058(7) 0.026(5) -0.001(4) 0.008(4) 0.005(4)
C011 0.020(5) 0.061(8) 0.024(5) 0.000(4) -0.003(4) 0.001(4)
C012 0.016(5) 0.080(9) 0.020(5) -0.005(5) 0.001(4) -0.003(5)
C013 0.014(4) 0.073(8) 0.015(4) 0.003(4) 0.002(3) -0.002(4)
C014 0.019(5) 0.058(8) 0.035(5) -0.007(5) 0.002(4) -0.004(4)
C015 0.020(5) 0.051(7) 0.031(5) 0.000(4) 0.004(4) 0.002(4)
C016 0.021(5) 0.069(8) 0.030(5) -0.003(5) -0.004(4) 0.000(5)
C017 0.013(5) 0.065(8) 0.031(5) 0.007(5) -0.010(4) 0.001(4)
C018 0.021(5) 0.063(8) 0.034(5) -0.002(5) 0.008(4) -0.001(5)
C019 0.019(5) 0.064(8) 0.028(5) -0.001(5) 0.010(4) -0.008(4)
C01A 0.018(5) 0.063(8) 0.033(5) -0.001(5) -0.005(4) 0.007(5)
C01B 0.015(5) 0.057(7) 0.033(5) 0.001(5) -0.003(4) -0.003(4)
C01C 0.017(5) 0.040(6) 0.044(6) -0.003(5) 0.006(4) -0.006(4)
C01D 0.015(5) 0.046(7) 0.040(5) -0.001(4) 0.009(4) 0.000(4)
C01E 0.025(5) 0.035(6) 0.031(5) 0.000(4) 0.000(4) 0.000(4)
C01F 0.014(4) 0.044(6) 0.031(5) 0.001(4) 0.005(4) 0.006(4)
C01G 0.029(5) 0.051(7) 0.035(5) 0.001(5) 0.009(4) -0.001(5)
C01H 0.022(5) 0.071(8) 0.019(4) 0.003(5) -0.001(4) -0.004(5)
C01I 0.019(5) 0.084(9) 0.018(4) -0.007(5) -0.003(4) 0.001(5)
C01J 0.018(5) 0.054(7) 0.033(5) -0.001(5) 0.000(4) 0.006(4)
C01K 0.015(5) 0.050(7) 0.045(6) 0.001(5) 0.003(4) 0.000(4)
C01L 0.017(5) 0.061(8) 0.023(5) 0.000(4) -0.008(3) 0.005(4)
C01M 0.009(4) 0.060(7) 0.025(5) 0.003(4) -0.002(3) -0.004(4)
C01N 0.030(5) 0.060(8) 0.034(5) 0.002(5) 0.009(4) -0.001(5)
C01O 0.029(5) 0.048(7) 0.039(6) -0.003(5) 0.002(4) -0.001(5)
C01P 0.023(5) 0.056(8) 0.036(5) 0.003(5) 0.008(4) -0.001(5)
C01Q 0.013(4) 0.063(8) 0.035(5) -0.002(5) 0.002(4) -0.003(4)
C01R 0.015(5) 0.071(8) 0.031(5) 0.002(5) 0.006(4) -0.001(4)
C01S 0.011(4) 0.063(8) 0.038(5) -0.008(5) 0.001(4) -0.007(4)
C01T 0.025(5) 0.049(7) 0.045(6) 0.002(5) 0.013(4) -0.004(4)
C01U 0.018(5) 0.074(9) 0.035(6) -0.003(5) 0.001(4) 0.002(5)
C01V 0.028(6) 0.059(8) 0.045(6) -0.002(5) 0.008(5) 0.000(5)
C01W 0.022(5) 0.061(8) 0.042(6) 0.000(5) -0.003(4) 0.006(5)
C01X 0.024(5) 0.063(8) 0.019(4) -0.005(4) -0.008(4) -0.004(5)
C01Y 0.023(5) 0.064(8) 0.036(5) 0.005(5) 0.002(4) 0.002(5)
C01Z 0.025(5) 0.059(8) 0.037(5) -0.008(5) 0.009(4) 0.006(5)
C020 0.038(6) 0.071(9) 0.027(5) 0.003(5) 0.000(4) -0.001(6)
C021 0.022(5) 0.096(11) 0.043(6) 0.009(6) 0.006(4) -0.005(6)
C022 0.030(6) 0.081(9) 0.030(5) 0.001(5) 0.007(4) -0.003(5)
C023 0.049(7) 0.062(9) 0.040(6) 0.003(5) 0.018(5) -0.004(6)
C024 0.031(6) 0.083(10) 0.028(5) 0.000(5) 0.007(4) -0.008(6)
C025 0.027(6) 0.093(11) 0.041(6) 0.006(6) 0.003(5) -0.006(6)
C026 0.049(7) 0.075(10) 0.027(5) -0.005(5) -0.003(5) -0.005(6)
C027 0.030(6) 0.086(10) 0.056(7) 0.008(7) 0.012(5) 0.000(6)
C028 0.031(6) 0.052(8) 0.045(6) -0.003(5) -0.003(5) -0.009(5)
C029 0.023(5) 0.076(9) 0.042(6) -0.007(6) 0.007(4) 0.000(5)
C02A 0.049(7) 0.070(9) 0.031(6) -0.001(5) 0.002(5) 0.003(6)
C02B 0.036(6) 0.088(10) 0.040(6) -0.001(6) 0.017(5) 0.011(6)
C02C 0.029(6) 0.089(11) 0.041(6) 0.003(6) 0.010(5) -0.002(6)
C02D 0.039(6) 0.092(11) 0.041(6) -0.002(6) 0.021(5) 0.002(6)
C02E 0.045(7) 0.059(9) 0.087(10) 0.002(7) 0.028(7) 0.002(6)
C02F 0.062(8) 0.079(10) 0.045(7) 0.003(6) 0.025(6) 0.011(7)
C02G 0.045(8) 0.075(10) 0.068(9) 0.001(7) 0.007(6) -0.008(7)
C02H 0.048(8) 0.080(11) 0.076(10) -0.006(8) 0.013(7) 0.007(7)
C02I 0.061(9) 0.081(11) 0.057(8) 0.003(7) -0.001(7) -0.001(7)
C02J 0.097(12) 0.082(11) 0.044(7) 0.004(7) 0.027(7) 0.018(9)
C02K 0.057(9) 0.115(14) 0.039(7) -0.009(7) -0.001(6) 0.020(8)
C02L 0.054(9) 0.067(11) 0.134(15) -0.032(10) 0.037(9) -0.006(7)
C02M 0.048(8) 0.093(13) 0.086(11) -0.020(9) 0.005(7) 0.017(8)

loop_
_atom_type_symbol
_atom_type_description
_atom_type_scat_dispersion_real
_atom_type_scat_dispersion_imag
_atom_type_scat_source
C C 0.0181 0.0091 'International Tables Vol C Tables 4.2.6.8 and 6.1.1.4'
H H 0.0000 0.0000 'International Tables Vol C Tables 4.2.6.8 and 6.1.1.4'
N N 0.0311 0.0180 'International Tables Vol C Tables 4.2.6.8 and 6.1.1.4'
O O 0.0492 0.0322 'International Tables Vol C Tables 4.2.6.8 and 6.1.1.4'
S S 0.3331 0.5567 'International Tables Vol C Tables 4.2.6.8 and 6.1.1.4'

loop_
_geom_angle_atom_site_label_1
_geom_angle_atom_site_label_2
_geom_angle_atom_site_label_3
_geom_angle
C00T S01 C01E 91.1(4)
C00Q S02 C01P 89.3(5)
C01M S03 C00S 91.5(4)
C00I S04 C00K 90.2(4)
C00P N009 H009 123.8
C012 N009 H009 123.8
C012 N009 C00P 112.4(8)
C017 N00A H00A 123.2
C01K N00A H00A 123.2
C01K N00A C017 113.7(8)
C014 C00B C00V 119.9(9)
C01G C00B C00V 122.7(8)
C01G C00B C014 117.4(9)
C00K C00C C01F 105.0(8)
C015 C00C C00K 132.8(8)
C015 C00C C01F 122.1(8)
C00R C00D C01B 121.9(9)
C00R C00D C01K 110.4(8)
C01B C00D C01K 127.7(9)
C00F C00E C00G 114.2(8)
C00F C00E C00W 109.5(8)
C00F C00E C01F 101.4(7)
C00W C00E C00G 108.3(8)
C01F C00E C00G 110.7(8)
C01F C00E C00W 112.7(8)
C00K C00F C00E 109.0(8)
C00K C00F C01E 111.5(9)
C01E C00F C00E 139.5(9)
C00O C00G C00E 119.2(9)
C00O C00G C01J 118.7(10)
C01J C00G C00E 122.2(8)
C01C C00H C00P 107.9(8)
C01H C00H C00P 130.7(9)
C01H C00H C01C 121.3(8)
C019 C00I S04 133.6(8)
C019 C00I C01E 114.9(9)
C01E C00I S04 111.4(6)
C00Y C00J C00S 118.6(8)
C01B C00J C00S 122.5(8)
C01B C00J C00Y 118.8(8)
C00C C00K S04 133.0(7)
C00F C00K S04 113.4(7)
C00F C00K C00C 113.6(8)
C00X C00L H00L 118.9
C028 C00L H00L 118.9
C028 C00L C00X 122.2(9)
C013 C00M C00T 119.6(8)
C01R C00M C00T 121.1(9)
C01R C00M C013 119.3(8)
C00Z C00N C00V 110.9(8)
C015 C00N C00V 126.6(8)
C015 C00N C00Z 122.5(8)
C00G C00O H00O 119.7
C00G C00O C01I 120.6(10)
C01I C00O H00O 119.7
O007 C00P N009 125.3(9)
O007 C00P C00H 128.8(9)
N009 C00P C00H 105.9(8)
C00Z C00Q S02 134.9(8)
C01D C00Q S02 114.5(7)
C01D C00Q C00Z 110.6(9)
C00D C00R C017 107.5(8)
C018 C00R C00D 122.1(8)
C018 C00R C017 130.3(9)
C00J C00S S03 120.5(6)
C011 C00S S03 110.5(7)
C011 C00S C00J 129.0(8)
C00M C00T S01 121.8(7)
C019 C00T S01 113.2(7)
C019 C00T C00M 125.0(9)
C01A C00U C01Q 117.0(10)
C01A C00U C01Y 120.7(10)
C01Q C00U C01Y 121.8(9)
C00B C00V C00N 110.5(8)
C00X C00V C00B 112.3(8)
C00X C00V C00N 112.3(8)
C00X C00V C01D 109.7(8)
C01D C00V C00B 112.0(8)
C01D C00V C00N 99.4(7)
C01L C00W C00E 119.6(9)
C01X C00W C00E 122.1(9)
C01X C00W C01L 118.2(10)
C00L C00X C00V 121.7(8)
C00L C00X C01S 117.4(10)
C01S C00X C00V 120.8(9)
C00J C00Y H00Y 119.1
C018 C00Y C00J 121.7(9)
C018 C00Y H00Y 119.1
C00N C00Z C00Q 107.6(8)
C010 C00Z C00N 120.7(8)
C010 C00Z C00Q 131.7(9)
C00Z C010 H010 120.6
C01F C010 C00Z 118.7(8)
C01F C010 H010 120.6
C00S C011 H011 123.3
C00S C011 C01P 113.4(9)
C01P C011 H011 123.3
O008 C012 N009 126.2(9)
O008 C012 C01C 127.4(8)
N009 C012 C01C 106.3(8)
C00M C013 H013 121.1
C01C C013 C00M 117.9(8)
C01C C013 H013 121.1
C00B C014 H014 119.7
C01N C014 C00B 120.6(10)
C01N C014 H014 119.7
C00C C015 H015 121.9
C00N C015 C00C 116.1(9)
C00N C015 H015 121.9
C01I C016 C01Z 119.5(9)
C01W C016 C01I 117.3(10)
C01W C016 C01Z 123.2(10)
O006 C017 N00A 126.1(9)
O006 C017 C00R 129.6(10)
N00A C017 C00R 104.3(7)
C00R C018 H018 121.2
C00Y C018 C00R 117.7(9)
C00Y C018 H018 121.2
C00I C019 C00T 110.4(9)
C00I C019 H019 124.8
C00T C019 H019 124.8
C00U C01A H01A 119.6
C01X C01A C00U 120.7(10)
C01X C01A H01A 119.6
C00D C01B C00J 117.7(9)
C00D C01B H01B 121.2
C00J C01B H01B 121.2
C00H C01C C012 107.4(8)
C013 C01C C00H 122.1(9)
C013 C01C C012 130.3(9)
C00Q C01D C00V 111.4(8)
C00Q C01D C01M 110.2(9)
C01M C01D C00V 138.4(8)
C00F C01E S01 136.2(8)
C00I C01E S01 110.3(7)
C00I C01E C00F 113.4(9)
C00C C01F C00E 110.9(8)
C010 C01F C00C 119.6(8)
C010 C01F C00E 129.4(8)
C00B C01G H01G 119.5
C00B C01G C01O 121.1(10)
C01O C01G H01G 119.5
C00H C01H H01H 121.9
C00H C01H C01R 116.2(8)
C01R C01H H01H 121.9
C00O C01I C016 121.4(9)
C00O C01I H01I 119.3
C016 C01I H01I 119.3
C00G C01J H01J 120.4
C00G C01J C01W 119.2(9)
C01W C01J H01J 120.4
O005 C01K N00A 125.4(9)
O005 C01K C00D 130.5(9)
N00A C01K C00D 104.1(8)
C00W C01L H01L 120.2
C01Q C01L C00W 119.6(10)
C01Q C01L H01L 120.2
C01D C01M S03 136.3(7)
C01P C01M S03 110.7(7)
C01P C01M C01D 113.0(8)
C014 C01N H01N 119.1
C014 C01N C01T 121.8(10)
C01T C01N H01N 119.1
C01G C01O H01O 119.1
C01T C01O C01G 121.8(10)
C01T C01O H01O 119.1
C011 C01P S02 133.2(8)
C01M C01P S02 112.9(7)
C01M C01P C011 113.9(9)
C00U C01Q H01Q 118.7
C01L C01Q C00U 122.5(9)
C01L C01Q H01Q 118.7
C00M C01R C01H 123.1(9)
C00M C01R H01R 118.4
C01H C01R H01R 118.4
C00X C01S H01S 119.7
C00X C01S C01U 120.7(10)
C01U C01S H01S 119.7
C01N C01T C023 121.1(10)
C01O C01T C01N 117.2(10)
C01O C01T C023 121.7(10)
C01S C01U H01U 118.8
C01V C01U C01S 122.3(10)
C01V C01U H01U 118.8
C01U C01V C028 116.1(11)
C01U C01V C02E 124.7(10)
C028 C01V C02E 119.1(11)
C016 C01W C01J 122.7(11)
C016 C01W H01W 118.6
C01J C01W H01W 118.6
C00W C01X C01A 121.9(10)
C00W C01X H01X 119.1
C01A C01X H01X 119.1
C00U C01Y H01C 109.0
C00U C01Y H01D 109.0
H01C C01Y H01D 107.8
C020 C01Y C00U 112.9(9)
C020 C01Y H01C 109.0
C020 C01Y H01D 109.0
C016 C01Z H01E 109.0
C016 C01Z H01F 109.0
C016 C01Z C029 112.9(10)
H01E C01Z H01F 107.8
C029 C01Z H01E 109.0
C029 C01Z H01F 109.0
C01Y C020 H02A 108.1
C01Y C020 H02B 108.1
C01Y C020 C026 116.6(9)
H02A C020 H02B 107.3
C026 C020 H02A 108.1
C026 C020 H02B 108.1
H02C C021 H02D 107.8
C025 C021 H02C 109.1
C025 C021 H02D 109.1
C025 C021 C027 112.5(11)
C027 C021 H02C 109.1
C027 C021 H02D 109.1
H02E C022 H02F 107.7
C024 C022 H02E 108.8
C024 C022 H02F 108.8
C024 C022 C025 113.9(11)
C025 C022 H02E 108.8
C025 C022 H02F 108.8
C01T C023 H02G 108.8
C01T C023 H02H 108.8
C01T C023 C024 113.6(10)
H02G C023 H02H 107.7
C024 C023 H02G 108.8
C024 C023 H02H 108.8
C022 C024 C023 115.7(11)
C022 C024 H02I 108.4
C022 C024 H02J 108.4
C023 C024 H02I 108.4
C023 C024 H02J 108.4
H02I C024 H02J 107.4
C021 C025 H02K 108.8
C021 C025 H02L 108.8
C022 C025 C021 113.8(11)
C022 C025 H02K 108.8
C022 C025 H02L 108.8
H02K C025 H02L 107.7
C020 C026 H02M 108.5
C020 C026 H02N 108.5
C020 C026 C02C 115.1(10)
H02M C026 H02N 107.5
C02C C026 H02M 108.5
C02C C026 H02N 108.5
C021 C027 H02O 109.5
C021 C027 H02P 109.5
C021 C027 H02Q 109.5
H02O C027 H02P 109.5
H02O C027 H02Q 109.5
H02P C027 H02Q 109.5
C00L C028 C01V 121.2(10)
C00L C028 H028 119.4
C01V C028 H028 119.4
C01Z C029 H02R 108.5
C01Z C029 H02S 108.5
H02R C029 H02S 107.5
C02B C029 C01Z 115.2(11)
C02B C029 H02R 108.5
C02B C029 H02S 108.5
H02T C02A H02U 107.7
C02C C02A H02T 108.8
C02C C02A H02U 108.8
C02C C02A C02G 113.7(11)
C02G C02A H02T 108.8
C02G C02A H02U 108.8
C029 C02B H02V 108.7
C029 C02B H02W 108.7
H02V C02B H02W 107.6
C02D C02B C029 114.0(10)
C02D C02B H02V 108.7
C02D C02B H02W 108.7
C026 C02C C02A 116.3(10)
C026 C02C H02X 108.2
C026 C02C H02Y 108.2
C02A C02C H02X 108.2
C02A C02C H02Y 108.2
H02X C02C H02Y 107.4
C02B C02D H02Z 108.3
C02B C02D H 108.3
C02B C02D C02F 116.1(10)
H02Z C02D H 107.4
C02F C02D H02Z 108.3
C02F C02D H 108.3
C01V C02E H02 107.3
C01V C02E HA 107.3
H02 C02E HA 106.9
C02H C02E C01V 120.2(12)
C02H C02E H02 107.3
C02H C02E HA 107.3
C02D C02F H0AA 109.4
C02D C02F HB 109.4
H0AA C02F HB 108.0
C02J C02F C02D 111.3(11)
C02J C02F H0AA 109.4
C02J C02F HB 109.4
C02A C02G H1AA 109.5
C02A C02G HC 109.5
C02A C02G HD 109.5
H1AA C02G HC 109.5
H1AA C02G HD 109.5
HC C02G HD 109.5
C02E C02H H2AA 108.4
C02E C02H HE 108.4
C02E C02H C02L 115.7(13)
H2AA C02H HE 107.4
C02L C02H H2AA 108.4
C02L C02H HE 108.4
H3AA C02I HF 109.5
H3AA C02I HG 109.5
HF C02I HG 109.5
C02K C02I H3AA 109.5
C02K C02I HF 109.5
C02K C02I HG 109.5
C02F C02J H4AA 109.5
C02F C02J HH 109.5
C02F C02J HI 109.5
H4AA C02J HH 109.5
H4AA C02J HI 109.5
HH C02J HI 109.5
C02I C02K H5AA 109.0
C02I C02K HJ 109.0
H5AA C02K HJ 107.8
C02M C02K C02I 113.0(12)
C02M C02K H5AA 109.0
C02M C02K HJ 109.0
C02H C02L H6AA 109.0
C02H C02L HK 109.0
H6AA C02L HK 107.8
C02M C02L C02H 112.7(15)
C02M C02L H6AA 109.0
C02M C02L HK 109.0
C02K C02M C02L 114.8(13)
C02K C02M H7AA 108.6
C02K C02M HL 108.6
C02L C02M H7AA 108.6
C02L C02M HL 108.6
H7AA C02M HL 107.5

loop_
_geom_bond_atom_site_label_1
_geom_bond_atom_site_label_2
_geom_bond_distance
S01 C00T 1.719(10)
S01 C01E 1.725(10)
S02 C00Q 1.727(10)
S02 C01P 1.728(10)
S03 C00S 1.776(9)
S03 C01M 1.738(9)
S04 C00I 1.749(9)
S04 C00K 1.755(9)
O005 C01K 1.200(12)
O006 C017 1.194(11)
O007 C00P 1.211(12)
O008 C012 1.223(11)
N009 H009 0.8600
N009 C00P 1.386(12)
N009 C012 1.372(12)
N00A H00A 0.8600
N00A C017 1.415(13)
N00A C01K 1.392(12)
C00B C00V 1.537(14)
C00B C014 1.413(13)
C00B C01G 1.364(14)
C00C C00K 1.427(13)
C00C C015 1.406(13)
C00C C01F 1.429(12)
C00D C00R 1.379(13)
C00D C01B 1.381(12)
C00D C01K 1.483(13)
C00E C00F 1.509(13)
C00E C00G 1.554(14)
C00E C00W 1.544(15)
C00E C01F 1.527(11)
C00F C00K 1.370(12)
C00F C01E 1.425(13)
C00G C00O 1.383(13)
C00G C01J 1.397(14)
C00H C00P 1.501(13)
C00H C01C 1.379(14)
C00H C01H 1.376(13)
C00I C019 1.384(13)
C00I C01E 1.396(14)
C00J C00S 1.445(12)
C00J C00Y 1.434(12)
C00J C01B 1.417(13)
C00L H00L 0.9300
C00L C00X 1.385(14)
C00L C028 1.374(15)
C00M C00T 1.500(12)
C00M C013 1.391(13)
C00M C01R 1.385(13)
C00N C00V 1.560(12)
C00N C00Z 1.405(13)
C00N C015 1.374(13)
C00O H00O 0.9300
C00O C01I 1.392(15)
C00Q C00Z 1.445(12)
C00Q C01D 1.376(13)
C00R C017 1.503(12)
C00R C018 1.376(13)
C00S C011 1.357(13)
C00T C019 1.393(12)
C00U C01A 1.397(14)
C00U C01Q 1.399(15)
C00U C01Y 1.515(16)
C00V C00X 1.526(15)
C00V C01D 1.528(13)
C00W C01L 1.410(13)
C00W C01X 1.377(15)
C00X C01S 1.389(13)
C00Y H00Y 0.9300
C00Y C018 1.375(14)
C00Z C010 1.395(13)
C010 H010 0.9300
C010 C01F 1.372(13)
C011 H011 0.9300
C011 C01P 1.422(13)
C012 C01C 1.506(13)
C013 H013 0.9300
C013 C01C 1.376(13)
C014 H014 0.9300
C014 C01N 1.363(15)
C015 H015 0.9300
C016 C01I 1.395(16)
C016 C01W 1.364(14)
C016 C01Z 1.512(15)
C018 H018 0.9300
C019 H019 0.9300
C01A H01A 0.9300
C01A C01X 1.385(15)
C01B H01B 0.9300
C01D C01M 1.416(13)
C01G H01G 0.9300
C01G C01O 1.400(15)
C01H H01H 0.9300
C01H C01R 1.393(13)
C01I H01I 0.9300
C01J H01J 0.9300
C01J C01W 1.403(15)
C01L H01L 0.9300
C01L C01Q 1.378(15)
C01M C01P 1.375(13)
C01N H01N 0.9300
C01N C01T 1.397(15)
C01O H01O 0.9300
C01O C01T 1.358(14)
C01Q H01Q 0.9300
C01R H01R 0.9300
C01S H01S 0.9300
C01S C01U 1.395(16)
C01T C023 1.496(15)
C01U H01U 0.9300
C01U C01V 1.388(16)
C01V C028 1.415(15)
C01V C02E 1.499(17)
C01W H01W 0.9300
C01X H01X 0.9300
C01Y H01C 0.9700
C01Y H01D 0.9700
C01Y C020 1.500(15)
C01Z H01E 0.9700
C01Z H01F 0.9700
C01Z C029 1.534(14)
C020 H02A 0.9700
C020 H02B 0.9700
C020 C026 1.502(17)
C021 H02C 0.9700
C021 H02D 0.9700
C021 C025 1.520(16)
C021 C027 1.530(15)
C022 H02E 0.9700
C022 H02F 0.9700
C022 C024 1.501(16)
C022 C025 1.508(15)
C023 H02G 0.9700
C023 H02H 0.9700
C023 C024 1.535(15)
C024 H02I 0.9700
C024 H02J 0.9700
C025 H02K 0.9700
C025 H02L 0.9700
C026 H02M 0.9700
C026 H02N 0.9700
C026 C02C 1.502(16)
C027 H02O 0.9600
C027 H02P 0.9600
C027 H02Q 0.9600
C028 H028 0.9300
C029 H02R 0.9700
C029 H02S 0.9700
C029 C02B 1.513(15)
C02A H02T 0.9700
C02A H02U 0.9700
C02A C02C 1.524(18)
C02A C02G 1.534(16)
C02B H02V 0.9700
C02B H02W 0.9700
C02B C02D 1.503(16)
C02C H02X 0.9700
C02C H02Y 0.9700
C02D H02Z 0.9700
C02D H 0.9700
C02D C02F 1.515(17)
C02E H02 0.9700
C02E HA 0.9700
C02E C02H 1.432(19)
C02F H0AA 0.9700
C02F HB 0.9700
C02F C02J 1.509(18)
C02G H1AA 0.9600
C02G HC 0.9600
C02G HD 0.9600
C02H H2AA 0.9700
C02H HE 0.9700
C02H C02L 1.52(2)
C02I H3AA 0.9600
C02I HF 0.9600
C02I HG 0.9600
C02I C02K 1.506(17)
C02J H4AA 0.9600
C02J HH 0.9600
C02J HI 0.9600
C02K H5AA 0.9700
C02K HJ 0.9700
C02K C02M 1.49(2)
C02L H6AA 0.9700
C02L HK 0.9700
C02L C02M 1.49(2)
C02M H7AA 0.9700
C02M HL 0.9700
